data_7063104
loop_
_publ_author_name
'Wu, Mengxiang'
'Chen, Ling'
'Yang, Xiaohan'
'Li, Yahong'

_publ_section_title
;
 Magnesium(ii) complexes supported by indole- and pyrrole-containing
 Schiff-base ligands: syntheses, structures, and applications as
 precatalysts in the hydroboration of nitriles and alkynes
;
_journal_issue 16
_journal_name_full 'New Journal of Chemistry'
_journal_page_first 7125
_journal_page_last 7133
_journal_paper_doi 10.1039/D4NJ00492B
_journal_volume 48
_journal_year 2024
_chemical_formula_moiety 'C44 H60 Mg2 N8'
_chemical_formula_sum 'C44 H60 Mg2 N8'
_chemical_formula_weight 749.62
_space_group_crystal_system monoclinic
_space_group_IT_number 14
_space_group_name_Hall '-P 2yn'
_space_group_name_H-M_alt 'P 1 21/n 1'
_atom_sites_solution_hydrogens geom
_audit_creation_date 2024-03-07
_audit_creation_method
;
Olex2 1.3
(compiled 2020.11.12 svn.r5f609507 for OlexSys, GUI svn.r6408)
;
_audit_update_record
;
2024-03-18 deposited with the CCDC.	2024-03-19 downloaded from the CCDC.
;
_cell_angle_alpha 90
_cell_angle_beta 92.944(2)
_cell_angle_gamma 90
_cell_formula_units_Z 4
_cell_length_a 13.0809(6)
_cell_length_b 15.1297(7)
_cell_length_c 20.6694(10)
_cell_measurement_reflns_used 9866
_cell_measurement_temperature 223.00(10)
_cell_measurement_theta_max 26.907
_cell_measurement_theta_min 2.318
_cell_volume 4085.3(3)
_computing_cell_refinement 'SAINT V8.40B (?, 2016)'
_computing_data_collection 'Bruker SMART APEX II diffractometer'
_computing_data_reduction 'SAINT V8.40B (?, 2016)'
_computing_molecular_graphics 'Olex2 1.3 (Dolomanov et al., 2009)'
_computing_publication_material 'Olex2 1.3 (Dolomanov et al., 2009)'
_computing_structure_refinement 'SHELXL 2018/3 (Sheldrick, 2015)'
_computing_structure_solution 'SHELXT 2018/2 (Sheldrick, 2018)'
_diffrn_ambient_temperature 223.00(10)
_diffrn_measured_fraction_theta_full 0.998
_diffrn_measured_fraction_theta_max 0.998
_diffrn_measurement_device 'three-circle diffractometer'
_diffrn_measurement_device_type 'Bruker APEX-II CCD'
_diffrn_measurement_method '\f and \w scans'
_diffrn_radiation_type MoK\a
_diffrn_radiation_wavelength 0.71073
_diffrn_reflns_av_R_equivalents 0.0955
_diffrn_reflns_av_unetI/netI 0.0557
_diffrn_reflns_Laue_measured_fraction_full 0.998
_diffrn_reflns_Laue_measured_fraction_max 0.998
_diffrn_reflns_limit_h_max 17
_diffrn_reflns_limit_h_min -17
_diffrn_reflns_limit_k_max 19
_diffrn_reflns_limit_k_min -19
_diffrn_reflns_limit_l_max 26
_diffrn_reflns_limit_l_min -26
_diffrn_reflns_number 89160
_diffrn_reflns_point_group_measured_fraction_full 0.998
_diffrn_reflns_point_group_measured_fraction_max 0.998
_diffrn_reflns_theta_full 25.242
_diffrn_reflns_theta_max 27.541
_diffrn_reflns_theta_min 2.249
_diffrn_standards_number 0
_exptl_absorpt_coefficient_mu 0.101
_exptl_absorpt_correction_T_max 0.7432
_exptl_absorpt_correction_T_min 0.7046
_exptl_absorpt_correction_type multi-scan
_exptl_absorpt_process_details
;
SADABS-2016/2 (Bruker,2016/2) was used for absorption correction.
wR2(int) was 0.1134 before and 0.0757 after correction.
The Ratio of minimum to maximum transmission is 0.9481.
The \l/2 correction factor is Not present.
;
_exptl_crystal_colour colourless
_exptl_crystal_colour_primary colourless
_exptl_crystal_density_diffrn 1.219
_exptl_crystal_description block
_exptl_crystal_F_000 1616
_exptl_crystal_size_max 0.15
_exptl_crystal_size_mid 0.13
_exptl_crystal_size_min 0.12
_refine_diff_density_max 0.335
_refine_diff_density_min -0.245
_refine_diff_density_rms 0.053
_refine_ls_extinction_method none
_refine_ls_goodness_of_fit_ref 1.113
_refine_ls_hydrogen_treatment constr
_refine_ls_matrix_type full
_refine_ls_number_parameters 522
_refine_ls_number_reflns 9397
_refine_ls_number_restraints 83
_refine_ls_restrained_S_all 1.111
_refine_ls_R_factor_all 0.1402
_refine_ls_R_factor_gt 0.0832
_refine_ls_shift/su_max 0.000
_refine_ls_shift/su_mean 0.000
_refine_ls_structure_factor_coef Fsqd
_refine_ls_weighting_details 'w=1/[\s^2^(Fo^2^)+(0.0381P)^2^+5.0280P] where P=(Fo^2^+2Fc^2^)/3'
_refine_ls_weighting_scheme calc
_refine_ls_wR_factor_gt 0.1505
_refine_ls_wR_factor_ref 0.1759
_reflns_Friedel_coverage 0.000
_reflns_number_gt 6011
_reflns_number_total 9397
_reflns_threshold_expression 'I > 2\s(I)'
_cod_data_source_file d4nj00492b2.cif
_cod_data_source_block 5
_cod_depositor_comments 'Adding full bibliography for 7063101--7063105.cif.'
_cod_database_code 7063104
_shelx_shelxl_version_number 2018/3
_shelx_space_group_comment
;
The symmetry employed for this shelxl refinement is uniquely defined
by the following loop, which should always be used as a source of
symmetry information in preference to the above space-group names.
They are only intended as comments.
;
_shelx_estimated_absorpt_t_max 0.988
_shelx_estimated_absorpt_t_min 0.985
_olex2_refinement_description
;
1. Fixed Uiso
 At 1.2 times of:
  All C(H) groups, All C(H,H) groups, All C(H,H,H,H) groups
 At 1.5 times of:
  All C(H,H,H) groups
2. Uiso/Uaniso restraints and constraints
C32 \\sim C33 \\sim C34 \\sim C35 \\sim C33A \\sim C34A \\sim C35A: within 2A
with sigma of 0.01 and sigma for terminal atoms of 0.02 within 2A
3. Same fragment restrains
{C32, C33A, C34A, C35A} sigma for 1-2: 0.01, 1-3: 0.04
as in
{C32, C33, C34, C35}
4. Others
 Sof(H32C)=Sof(H32D)=Sof(C33A)=Sof(H33C)=Sof(H33D)=Sof(C34A)=Sof(H34C)=
 Sof(H34D)=Sof(C35A)=Sof(H35D)=Sof(H35E)=Sof(H35F)=1-FVAR(1)
 Sof(H32A)=Sof(H32B)=Sof(C33)=Sof(H33A)=Sof(H33B)=Sof(C34)=Sof(H34A)=Sof(H34B)=
 Sof(C35)=Sof(H35A)=Sof(H35B)=Sof(H35C)=FVAR(1)
5.a Ternary CH refined with riding coordinates:
 C9(H9), C31(H31)
5.b Secondary CH2 refined with riding coordinates:
 C10(H10A,H10B), C11(H11A,H11B), C12(H12A,H12B), C14(H14A,H14B), C19(H19A,
 H19B), C20(H20A,H20B), C32(H32A,H32B), C32(H32C,H32D), C33(H33A,H33B),
 C34(H34A,H34B), C36(H36A,H36B), C41(H41A,H41B), C42(H42A,H42B), C33A(H33C,
 H33D), C34A(H34C,H34D)
5.c Aromatic/amide H refined with riding coordinates:
 C2(H2), C4(H4), C5(H5), C6(H6), C7(H7), C16(H16), C17(H17), C18(H18),
 C24(H24), C26(H26), C27(H27), C28(H28), C29(H29), C38(H38), C39(H39), C40(H40)
5.d Idealised Me refined as rotating group:
 C13(H13A,H13B,H13C), C21(H21A,H21B,H21C), C22(H22A,H22B,H22C), C35(H35A,H35B,
 H35C), C43(H43A,H43B,H43C), C44(H44A,H44B,H44C), C35A(H35D,H35E,H35F)
;
_olex2_submission_special_instructions 'No special instructions were received'

loop_
_space_group_symop_operation_xyz
'x, y, z'
'-x+1/2, y+1/2, -z+1/2'
'-x, -y, -z'
'x-1/2, -y-1/2, z-1/2'

loop_
_atom_site_label
_atom_site_type_symbol
_atom_site_fract_x
_atom_site_fract_y
_atom_site_fract_z
_atom_site_U_iso_or_equiv
_atom_site_adp_type
_atom_site_occupancy
_atom_site_site_symmetry_order
_atom_site_calc_flag
_atom_site_refinement_flags_posn
_atom_site_refinement_flags_adp
_atom_site_refinement_flags_occupancy
_atom_site_disorder_assembly
_atom_site_disorder_group
C1 C 0.2835(2) 0.46317(18) 0.26616(14) 0.0328(6) Uani 1 1 d . . . . .
C2 C 0.1884(2) 0.49897(19) 0.25105(16) 0.0401(7) Uani 1 1 d . . . . .
H2 H 0.150222 0.535010 0.277895 0.048 Uiso 1 1 calc R U . . .
C3 C 0.1593(2) 0.4712(2) 0.18751(16) 0.0410(7) Uani 1 1 d . . . . .
C4 C 0.0751(2) 0.4855(2) 0.14425(19) 0.0535(9) Uani 1 1 d . . . . .
H4 H 0.020903 0.521722 0.156309 0.064 Uiso 1 1 calc R U . . .
C5 C 0.0719(3) 0.4466(3) 0.08418(19) 0.0602(10) Uani 1 1 d . . . . .
H5 H 0.014785 0.455732 0.055508 0.072 Uiso 1 1 calc R U . . .
C6 C 0.1521(3) 0.3940(3) 0.06522(17) 0.0590(10) Uani 1 1 d . . . . .
H6 H 0.148316 0.367655 0.023989 0.071 Uiso 1 1 calc R U . . .
C7 C 0.2371(3) 0.3799(3) 0.10599(16) 0.0514(9) Uani 1 1 d . . . . .
H7 H 0.291571 0.344909 0.092665 0.062 Uiso 1 1 calc R U . . .
C8 C 0.2412(2) 0.4183(2) 0.16715(15) 0.0385(7) Uani 1 1 d . . . . .
C9 C 0.3497(2) 0.46869(18) 0.32818(14) 0.0330(6) Uani 1 1 d . . . . .
H9 H 0.340474 0.412886 0.352195 0.040 Uiso 1 1 calc R U . . .
C10 C 0.3169(2) 0.5445(2) 0.37173(15) 0.0400(7) Uani 1 1 d . . . . .
H10A H 0.376594 0.563728 0.398733 0.048 Uiso 1 1 calc R U . . .
H10B H 0.295220 0.594495 0.344159 0.048 Uiso 1 1 calc R U . . .
C11 C 0.2306(3) 0.5222(2) 0.41587(17) 0.0500(9) Uani 1 1 d . . . . .
H11A H 0.173816 0.495955 0.389732 0.060 Uiso 1 1 calc R U . . .
H11B H 0.255199 0.477872 0.447544 0.060 Uiso 1 1 calc R U . . .
C12 C 0.1911(3) 0.6018(3) 0.45186(18) 0.0610(10) Uani 1 1 d . . . . .
H12A H 0.169567 0.647061 0.420081 0.073 Uiso 1 1 calc R U . . .
H12B H 0.130420 0.583890 0.474503 0.073 Uiso 1 1 calc R U . . .
C13 C 0.2650(4) 0.6412(4) 0.4989(2) 0.0908(16) Uani 1 1 d . . . . .
H13A H 0.324063 0.661902 0.476809 0.136 Uiso 1 1 calc R U . . .
H13B H 0.286502 0.597194 0.530959 0.136 Uiso 1 1 calc R U . . .
H13C H 0.233421 0.690521 0.520255 0.136 Uiso 1 1 calc R U . . .
C14 C 0.5248(2) 0.4475(2) 0.37078(14) 0.0376(7) Uani 1 1 d . . . . .
H14A H 0.501167 0.479624 0.408406 0.045 Uiso 1 1 calc R U . . .
H14B H 0.595062 0.466693 0.364294 0.045 Uiso 1 1 calc R U . . .
C15 C 0.5268(2) 0.3515(2) 0.38660(16) 0.0449(8) Uani 1 1 d . . . . .
C16 C 0.4721(3) 0.3045(3) 0.43004(18) 0.0605(10) Uani 1 1 d . . . . .
H16 H 0.420826 0.327456 0.455461 0.073 Uiso 1 1 calc R U . . .
C17 C 0.5061(3) 0.2161(3) 0.4300(2) 0.0724(13) Uani 1 1 d . . . . .
H17 H 0.481272 0.169647 0.455068 0.087 Uiso 1 1 calc R U . . .
C18 C 0.5808(3) 0.2102(2) 0.3873(2) 0.0633(11) Uani 1 1 d . . . . .
H18 H 0.617727 0.158991 0.377679 0.076 Uiso 1 1 calc R U . . .
C19 C 0.6595(2) 0.3089(2) 0.30778(17) 0.0474(8) Uani 1 1 d . . . . .
H19A H 0.729780 0.293387 0.322233 0.057 Uiso 1 1 calc R U . . .
H19B H 0.658394 0.372222 0.297828 0.057 Uiso 1 1 calc R U . . .
C20 C 0.6314(2) 0.2584(2) 0.24659(18) 0.0476(8) Uani 1 1 d . . . . .
H20A H 0.681424 0.272403 0.214391 0.057 Uiso 1 1 calc R U . . .
H20B H 0.636916 0.195031 0.255966 0.057 Uiso 1 1 calc R U . . .
C21 C 0.4487(3) 0.2224(2) 0.2497(2) 0.0580(10) Uani 1 1 d . . . . .
H21A H 0.467562 0.160443 0.247895 0.087 Uiso 1 1 calc R U . . .
H21B H 0.382386 0.230884 0.227341 0.087 Uiso 1 1 calc R U . . .
H21C H 0.445330 0.240510 0.294508 0.087 Uiso 1 1 calc R U . . .
C22 C 0.5236(3) 0.2508(2) 0.14826(18) 0.0587(10) Uani 1 1 d . . . . .
H22A H 0.574035 0.284586 0.125927 0.088 Uiso 1 1 calc R U . . .
H22B H 0.455946 0.262665 0.128793 0.088 Uiso 1 1 calc R U . . .
H22C H 0.538611 0.188249 0.144750 0.088 Uiso 1 1 calc R U . . .
C23 C 0.7082(2) 0.52730(18) 0.22018(14) 0.0322(6) Uani 1 1 d . . . . .
C24 C 0.8042(2) 0.49185(19) 0.23299(15) 0.0381(7) Uani 1 1 d . . . . .
H24 H 0.842894 0.459387 0.204148 0.046 Uiso 1 1 calc R U . . .
C25 C 0.8335(2) 0.51386(19) 0.29827(16) 0.0387(7) Uani 1 1 d . . . . .
C26 C 0.9189(2) 0.4958(2) 0.34004(18) 0.0488(8) Uani 1 1 d . . . . .
H26 H 0.974655 0.463529 0.325476 0.059 Uiso 1 1 calc R U . . .
C27 C 0.9195(3) 0.5262(2) 0.40235(18) 0.0544(9) Uani 1 1 d . . . . .
H27 H 0.975879 0.513389 0.430812 0.065 Uiso 1 1 calc R U . . .
C28 C 0.8388(3) 0.5755(3) 0.42482(17) 0.0546(9) Uani 1 1 d . . . . .
H28 H 0.841993 0.596226 0.467743 0.065 Uiso 1 1 calc R U . . .
C29 C 0.7538(2) 0.5943(2) 0.38450(15) 0.0457(8) Uani 1 1 d . . . . .
H29 H 0.698978 0.627207 0.399684 0.055 Uiso 1 1 calc R U . . .
C30 C 0.7512(2) 0.56344(19) 0.32111(14) 0.0347(7) Uani 1 1 d . . . . .
C31 C 0.6408(2) 0.52479(19) 0.15924(13) 0.0331(6) Uani 1 1 d . . . . .
H31 H 0.648951 0.581969 0.136808 0.040 Uiso 1 1 calc R U . . .
C32 C 0.6730(2) 0.4516(2) 0.11295(14) 0.0393(7) Uani 1 1 d D U . . .
H32A H 0.698977 0.401630 0.139046 0.047 Uiso 0.798(6) 1 calc R U P A 1
H32B H 0.611736 0.431251 0.087986 0.047 Uiso 0.798(6) 1 calc R U P A 1
H32C H 0.681517 0.396317 0.137286 0.047 Uiso 0.202(6) 1 calc R U P A 2
H32D H 0.618013 0.442721 0.079553 0.047 Uiso 0.202(6) 1 calc R U P A 2
C33 C 0.7537(4) 0.4764(3) 0.0654(2) 0.0443(15) Uani 0.798(6) 1 d D U P A 1
H33A H 0.734292 0.532520 0.044501 0.053 Uiso 0.798(6) 1 calc R U P A 1
H33B H 0.819384 0.485313 0.089461 0.053 Uiso 0.798(6) 1 calc R U P A 1
C34 C 0.7669(4) 0.4075(3) 0.0138(2) 0.0472(12) Uani 0.798(6) 1 d D U P A 1
H34A H 0.702405 0.401605 -0.012071 0.057 Uiso 0.798(6) 1 calc R U P A 1
H34B H 0.819160 0.427855 -0.015049 0.057 Uiso 0.798(6) 1 calc R U P A 1
C35 C 0.7974(5) 0.3186(3) 0.0400(3) 0.0737(18) Uani 0.798(6) 1 d D U P A 1
H35A H 0.805092 0.277814 0.004360 0.110 Uiso 0.798(6) 1 calc R U P A 1
H35B H 0.744970 0.296848 0.067482 0.110 Uiso 0.798(6) 1 calc R U P A 1
H35C H 0.861838 0.323449 0.065118 0.110 Uiso 0.798(6) 1 calc R U P A 1
C36 C 0.4636(2) 0.5423(2) 0.11832(14) 0.0390(7) Uani 1 1 d . . . . .
H36A H 0.393439 0.524841 0.126892 0.047 Uiso 1 1 calc R U . . .
H36B H 0.484384 0.507556 0.081181 0.047 Uiso 1 1 calc R U . . .
C37 C 0.4625(2) 0.6375(2) 0.09933(16) 0.0447(8) Uani 1 1 d . . . . .
C38 C 0.5145(3) 0.6795(3) 0.05207(19) 0.0642(11) Uani 1 1 d . . . . .
H38 H 0.563027 0.653420 0.026034 0.077 Uiso 1 1 calc R U . . .
C39 C 0.4824(3) 0.7681(3) 0.0494(2) 0.0792(14) Uani 1 1 d . . . . .
H39 H 0.505948 0.811970 0.021664 0.095 Uiso 1 1 calc R U . . .
C40 C 0.4116(3) 0.7786(3) 0.0941(2) 0.0718(12) Uani 1 1 d . . . . .
H40 H 0.376909 0.831414 0.102689 0.086 Uiso 1 1 calc R U . . .
C41 C 0.3338(2) 0.6870(2) 0.17965(17) 0.0486(8) Uani 1 1 d . . . . .
H41A H 0.332015 0.623988 0.190550 0.058 Uiso 1 1 calc R U . . .
H41B H 0.263879 0.704997 0.166345 0.058 Uiso 1 1 calc R U . . .
C42 C 0.3678(2) 0.7382(2) 0.23964(18) 0.0501(9) Uani 1 1 d . . . . .
H42A H 0.366528 0.801344 0.229170 0.060 Uiso 1 1 calc R U . . .
H42B H 0.318277 0.728116 0.272848 0.060 Uiso 1 1 calc R U . . .
C43 C 0.4789(3) 0.7428(2) 0.33612(18) 0.0598(10) Uani 1 1 d . . . . .
H43A H 0.468195 0.806059 0.338997 0.090 Uiso 1 1 calc R U . . .
H43B H 0.546306 0.728065 0.354819 0.090 Uiso 1 1 calc R U . . .
H43C H 0.427244 0.712192 0.359624 0.090 Uiso 1 1 calc R U . . .
C44 C 0.5521(3) 0.7649(2) 0.2340(2) 0.0585(10) Uani 1 1 d . . . . .
H44A H 0.551013 0.747776 0.188771 0.088 Uiso 1 1 calc R U . . .
H44B H 0.618663 0.751271 0.254517 0.088 Uiso 1 1 calc R U . . .
H44C H 0.539309 0.827834 0.237218 0.088 Uiso 1 1 calc R U . . .
Mg1 Mg 0.47227(7) 0.40909(6) 0.22376(4) 0.0294(2) Uani 1 1 d . . . . .
Mg2 Mg 0.51998(7) 0.58132(6) 0.26466(4) 0.0290(2) Uani 1 1 d . . . . .
N1 N 0.31783(17) 0.41321(16) 0.21556(11) 0.0342(5) Uani 1 1 d . . . . .
N2 N 0.45976(17) 0.47433(15) 0.31305(11) 0.0305(5) Uani 1 1 d . . . . .
N3 N 0.59307(19) 0.29275(17) 0.36057(14) 0.0460(7) Uani 1 1 d . . . . .
N4 N 0.52701(18) 0.27668(16) 0.21767(13) 0.0409(6) Uani 1 1 d . . . . .
N5 N 0.67389(17) 0.57183(15) 0.27358(11) 0.0332(5) Uani 1 1 d . . . . .
N6 N 0.53087(17) 0.51741(15) 0.17544(11) 0.0310(5) Uani 1 1 d . . . . .
N7 N 0.3986(2) 0.69885(18) 0.12500(14) 0.0494(7) Uani 1 1 d . . . . .
N8 N 0.47132(19) 0.71528(16) 0.26724(13) 0.0406(6) Uani 1 1 d . . . . .
C33A C 0.7721(14) 0.4719(13) 0.0801(12) 0.047(3) Uani 0.202(6) 1 d D U P A 2
H33C H 0.759706 0.521395 0.050057 0.056 Uiso 0.202(6) 1 calc R U P A 2
H33D H 0.823682 0.491110 0.113178 0.056 Uiso 0.202(6) 1 calc R U P A 2
C34A C 0.8148(12) 0.3960(12) 0.0434(9) 0.052(3) Uani 0.202(6) 1 d D U P A 2
H34C H 0.872053 0.418157 0.019266 0.063 Uiso 0.202(6) 1 calc R U P A 2
H34D H 0.842859 0.352939 0.074966 0.063 Uiso 0.202(6) 1 calc R U P A 2
C35A C 0.7430(15) 0.3482(16) -0.0032(10) 0.074(5) Uani 0.202(6) 1 d D U P A 2
H35D H 0.719629 0.388190 -0.037543 0.111 Uiso 0.202(6) 1 calc R U P A 2
H35E H 0.684658 0.326948 0.019414 0.111 Uiso 0.202(6) 1 calc R U P A 2
H35F H 0.778148 0.298500 -0.021682 0.111 Uiso 0.202(6) 1 calc R U P A 2

loop_
_atom_site_aniso_label
_atom_site_aniso_U_11
_atom_site_aniso_U_22
_atom_site_aniso_U_33
_atom_site_aniso_U_23
_atom_site_aniso_U_13
_atom_site_aniso_U_12
C1 0.0271(14) 0.0286(15) 0.0433(17) 0.0040(12) 0.0079(12) -0.0012(12)
C2 0.0297(15) 0.0285(16) 0.063(2) 0.0058(14) 0.0103(15) 0.0041(12)
C3 0.0332(16) 0.0338(17) 0.056(2) 0.0131(15) 0.0002(14) -0.0016(13)
C4 0.0342(17) 0.045(2) 0.081(3) 0.0252(19) -0.0054(17) 0.0034(15)
C5 0.051(2) 0.071(3) 0.057(2) 0.029(2) -0.0136(18) -0.0095(19)
C6 0.048(2) 0.083(3) 0.046(2) 0.0107(19) -0.0012(17) -0.015(2)
C7 0.0411(19) 0.068(2) 0.046(2) 0.0036(17) 0.0061(16) -0.0077(17)
C8 0.0288(15) 0.0405(17) 0.0465(18) 0.0091(14) 0.0043(13) -0.0029(13)
C9 0.0317(15) 0.0277(15) 0.0407(17) 0.0038(12) 0.0135(13) -0.0002(12)
C10 0.0389(17) 0.0350(17) 0.0473(18) -0.0015(14) 0.0120(14) -0.0044(13)
C11 0.0447(19) 0.052(2) 0.055(2) -0.0069(17) 0.0220(16) -0.0058(16)
C12 0.049(2) 0.078(3) 0.058(2) -0.016(2) 0.0141(18) -0.0011(19)
C13 0.078(3) 0.113(4) 0.082(3) -0.038(3) 0.004(3) -0.021(3)
C14 0.0363(16) 0.0409(17) 0.0357(16) 0.0067(13) 0.0012(13) -0.0023(13)
C15 0.0355(17) 0.0462(19) 0.053(2) 0.0207(16) -0.0004(15) -0.0020(15)
C16 0.047(2) 0.069(3) 0.066(2) 0.033(2) 0.0074(18) 0.0012(18)
C17 0.058(2) 0.069(3) 0.091(3) 0.052(2) 0.010(2) 0.003(2)
C18 0.055(2) 0.043(2) 0.091(3) 0.035(2) 0.002(2) 0.0041(17)
C19 0.0266(16) 0.0440(19) 0.072(2) 0.0132(17) 0.0071(16) 0.0030(14)
C20 0.0343(17) 0.0341(17) 0.075(2) 0.0053(16) 0.0107(16) 0.0069(14)
C21 0.0406(19) 0.0385(19) 0.096(3) 0.0113(19) 0.0099(19) -0.0083(15)
C22 0.053(2) 0.043(2) 0.081(3) -0.0209(19) 0.0087(19) -0.0017(17)
C23 0.0290(14) 0.0261(14) 0.0425(17) 0.0029(12) 0.0117(13) -0.0011(12)
C24 0.0320(16) 0.0300(15) 0.0526(19) -0.0022(14) 0.0058(14) 0.0019(13)
C25 0.0278(15) 0.0288(15) 0.060(2) 0.0064(14) 0.0041(14) -0.0024(12)
C26 0.0353(17) 0.0420(19) 0.068(2) 0.0059(17) -0.0059(16) 0.0011(14)
C27 0.0414(19) 0.057(2) 0.063(2) 0.0162(19) -0.0135(17) -0.0114(17)
C28 0.053(2) 0.066(2) 0.0438(19) 0.0054(17) -0.0030(17) -0.0187(19)
C29 0.0389(18) 0.054(2) 0.0452(19) -0.0012(16) 0.0069(15) -0.0077(15)
C30 0.0281(15) 0.0356(16) 0.0404(17) 0.0059(13) 0.0034(13) -0.0070(12)
C31 0.0341(15) 0.0304(15) 0.0357(16) 0.0048(12) 0.0096(13) -0.0005(12)
C32 0.0422(17) 0.0353(16) 0.0414(17) -0.0013(13) 0.0120(14) -0.0029(13)
C33 0.050(3) 0.044(2) 0.040(3) 0.003(2) 0.017(2) -0.002(2)
C34 0.049(3) 0.054(3) 0.040(2) -0.002(2) 0.011(2) 0.006(2)
C35 0.087(4) 0.053(3) 0.085(4) 0.003(3) 0.048(3) 0.011(3)
C36 0.0377(17) 0.0433(18) 0.0361(16) 0.0056(14) 0.0036(13) 0.0016(14)
C37 0.0376(17) 0.049(2) 0.0472(19) 0.0166(16) 0.0015(15) 0.0022(15)
C38 0.055(2) 0.076(3) 0.063(2) 0.033(2) 0.0113(19) 0.005(2)
C39 0.071(3) 0.074(3) 0.094(3) 0.056(3) 0.013(2) 0.003(2)
C40 0.070(3) 0.049(2) 0.096(3) 0.038(2) 0.003(2) 0.009(2)
C41 0.0363(18) 0.045(2) 0.064(2) 0.0095(17) 0.0038(16) 0.0066(15)
C42 0.0414(18) 0.0339(18) 0.075(2) 0.0062(17) 0.0081(17) 0.0109(15)
C43 0.063(2) 0.040(2) 0.076(3) -0.0159(18) 0.004(2) 0.0031(17)
C44 0.044(2) 0.0362(19) 0.095(3) 0.0153(19) 0.0058(19) -0.0085(15)
Mg1 0.0259(5) 0.0239(5) 0.0389(5) 0.0017(4) 0.0065(4) 0.0015(4)
Mg2 0.0275(5) 0.0226(5) 0.0374(5) 0.0021(4) 0.0070(4) 0.0022(4)
N1 0.0277(12) 0.0368(13) 0.0387(14) 0.0011(11) 0.0062(10) 0.0006(10)
N2 0.0257(12) 0.0298(13) 0.0363(13) 0.0052(10) 0.0045(10) 0.0001(10)
N3 0.0352(14) 0.0410(16) 0.0615(18) 0.0218(13) 0.0013(13) 0.0038(12)
N4 0.0329(14) 0.0268(13) 0.0638(18) 0.0008(12) 0.0086(12) -0.0019(11)
N5 0.0275(12) 0.0340(13) 0.0385(13) 0.0018(11) 0.0048(10) 0.0011(10)
N6 0.0291(12) 0.0306(13) 0.0337(13) 0.0040(10) 0.0063(10) 0.0003(10)
N7 0.0447(16) 0.0428(16) 0.0608(18) 0.0224(14) 0.0051(14) 0.0054(13)
N8 0.0374(14) 0.0264(13) 0.0585(17) 0.0014(12) 0.0073(12) 0.0013(11)
C33A 0.050(5) 0.048(5) 0.043(5) -0.002(5) 0.015(5) -0.003(5)
C34A 0.051(5) 0.055(5) 0.052(5) 0.001(5) 0.021(5) 0.003(5)
C35A 0.073(9) 0.073(10) 0.078(10) -0.012(9) 0.014(9) 0.004(9)

loop_
_atom_type_symbol
_atom_type_description
_atom_type_scat_dispersion_real
_atom_type_scat_dispersion_imag
_atom_type_scat_source
C C 0.0033 0.0016 'International Tables Vol C Tables 4.2.6.8 and 6.1.1.4'
H H 0.0000 0.0000 'International Tables Vol C Tables 4.2.6.8 and 6.1.1.4'
Mg Mg 0.0486 0.0363 'International Tables Vol C Tables 4.2.6.8 and 6.1.1.4'
N N 0.0061 0.0033 'International Tables Vol C Tables 4.2.6.8 and 6.1.1.4'

loop_
_geom_angle_atom_site_label_1
_geom_angle_atom_site_label_2
_geom_angle_atom_site_label_3
_geom_angle
_geom_angle_site_symmetry_1
_geom_angle_site_symmetry_3
_geom_angle_publ_flag
C2 C1 C9 129.9(3) . . ?
C2 C1 Mg1 148.1(2) . . ?
C2 C1 N1 111.6(3) . . ?
C9 C1 Mg1 78.74(15) . . ?
N1 C1 C9 118.5(2) . . ?
N1 C1 Mg1 43.50(13) . . ?
C1 C2 H2 126.6 . . ?
C1 C2 C3 106.9(3) . . ?
C3 C2 H2 126.6 . . ?
C2 C3 C8 105.8(3) . . ?
C4 C3 C2 135.5(3) . . ?
C4 C3 C8 118.7(3) . . ?
C3 C4 H4 120.1 . . ?
C5 C4 C3 119.9(3) . . ?
C5 C4 H4 120.1 . . ?
C4 C5 H5 119.6 . . ?
C4 C5 C6 120.8(3) . . ?
C6 C5 H5 119.6 . . ?
C5 C6 H6 119.5 . . ?
C7 C6 C5 120.9(4) . . ?
C7 C6 H6 119.5 . . ?
C6 C7 H7 120.5 . . ?
C6 C7 C8 119.0(3) . . ?
C8 C7 H7 120.5 . . ?
C7 C8 C3 120.8(3) . . ?
N1 C8 C3 110.3(3) . . ?
N1 C8 C7 128.9(3) . . ?
C1 C9 H9 107.4 . . ?
C1 C9 C10 111.9(2) . . ?
C10 C9 H9 107.4 . . ?
N2 C9 C1 110.0(2) . . ?
N2 C9 H9 107.4 . . ?
N2 C9 C10 112.5(2) . . ?
C9 C10 H10A 108.5 . . ?
C9 C10 H10B 108.5 . . ?
H10A C10 H10B 107.5 . . ?
C11 C10 C9 115.1(2) . . ?
C11 C10 H10A 108.5 . . ?
C11 C10 H10B 108.5 . . ?
C10 C11 H11A 108.9 . . ?
C10 C11 H11B 108.9 . . ?
H11A C11 H11B 107.7 . . ?
C12 C11 C10 113.5(3) . . ?
C12 C11 H11A 108.9 . . ?
C12 C11 H11B 108.9 . . ?
C11 C12 H12A 108.6 . . ?
C11 C12 H12B 108.6 . . ?
H12A C12 H12B 107.6 . . ?
C13 C12 C11 114.7(3) . . ?
C13 C12 H12A 108.6 . . ?
C13 C12 H12B 108.6 . . ?
C12 C13 H13A 109.5 . . ?
C12 C13 H13B 109.5 . . ?
C12 C13 H13C 109.5 . . ?
H13A C13 H13B 109.5 . . ?
H13A C13 H13C 109.5 . . ?
H13B C13 H13C 109.5 . . ?
H14A C14 H14B 107.3 . . ?
C15 C14 H14A 108.2 . . ?
C15 C14 H14B 108.2 . . ?
N2 C14 H14A 108.2 . . ?
N2 C14 H14B 108.2 . . ?
N2 C14 C15 116.5(3) . . ?
C16 C15 C14 130.1(3) . . ?
N3 C15 C14 123.4(3) . . ?
N3 C15 C16 106.4(3) . . ?
C15 C16 H16 125.8 . . ?
C15 C16 C17 108.4(4) . . ?
C17 C16 H16 125.8 . . ?
C16 C17 H17 126.3 . . ?
C18 C17 C16 107.5(3) . . ?
C18 C17 H17 126.3 . . ?
C17 C18 H18 126.1 . . ?
C17 C18 N3 107.8(3) . . ?
N3 C18 H18 126.1 . . ?
H19A C19 H19B 107.6 . . ?
C20 C19 H19A 108.6 . . ?
C20 C19 H19B 108.6 . . ?
N3 C19 H19A 108.6 . . ?
N3 C19 H19B 108.6 . . ?
N3 C19 C20 114.6(3) . . ?
C19 C20 H20A 108.5 . . ?
C19 C20 H20B 108.5 . . ?
H20A C20 H20B 107.5 . . ?
N4 C20 C19 115.0(3) . . ?
N4 C20 H20A 108.5 . . ?
N4 C20 H20B 108.5 . . ?
H21A C21 H21B 109.5 . . ?
H21A C21 H21C 109.5 . . ?
H21B C21 H21C 109.5 . . ?
N4 C21 H21A 109.5 . . ?
N4 C21 H21B 109.5 . . ?
N4 C21 H21C 109.5 . . ?
H22A C22 H22B 109.5 . . ?
H22A C22 H22C 109.5 . . ?
H22B C22 H22C 109.5 . . ?
N4 C22 H22A 109.5 . . ?
N4 C22 H22B 109.5 . . ?
N4 C22 H22C 109.5 . . ?
C24 C23 C31 129.9(3) . . ?
C24 C23 Mg2 149.3(2) . . ?
C24 C23 N5 111.4(3) . . ?
C31 C23 Mg2 78.11(15) . . ?
N5 C23 C31 118.7(2) . . ?
N5 C23 Mg2 43.10(13) . . ?
C23 C24 H24 126.6 . . ?
C23 C24 C25 106.8(3) . . ?
C25 C24 H24 126.6 . . ?
C26 C25 C24 134.9(3) . . ?
C26 C25 C30 119.6(3) . . ?
C30 C25 C24 105.5(3) . . ?
C25 C26 H26 120.7 . . ?
C27 C26 C25 118.7(3) . . ?
C27 C26 H26 120.7 . . ?
C26 C27 H27 119.1 . . ?
C26 C27 C28 121.8(3) . . ?
C28 C27 H27 119.1 . . ?
C27 C28 H28 119.7 . . ?
C29 C28 C27 120.6(3) . . ?
C29 C28 H28 119.7 . . ?
C28 C29 H29 120.7 . . ?
C28 C29 C30 118.6(3) . . ?
C30 C29 H29 120.7 . . ?
C29 C30 C25 120.7(3) . . ?
N5 C30 C25 110.7(3) . . ?
N5 C30 C29 128.5(3) . . ?
C23 C31 H31 107.3 . . ?
C23 C31 C32 111.9(2) . . ?
C32 C31 H31 107.3 . . ?
N6 C31 C23 110.1(2) . . ?
N6 C31 H31 107.3 . . ?
N6 C31 C32 112.5(2) . . ?
C31 C32 H32A 108.2 . . ?
C31 C32 H32B 108.2 . . ?
C31 C32 H32C 108.9 . . ?
C31 C32 H32D 108.9 . . ?
H32A C32 H32B 107.3 . . ?
H32C C32 H32D 107.7 . . ?
C33 C32 C31 116.5(3) . . ?
C33 C32 H32A 108.2 . . ?
C33 C32 H32B 108.2 . . ?
C33A C32 C31 113.5(7) . . ?
C33A C32 H32C 108.9 . . ?
C33A C32 H32D 108.9 . . ?
C32 C33 H33A 108.9 . . ?
C32 C33 H33B 108.9 . . ?
H33A C33 H33B 107.8 . . ?
C34 C33 C32 113.2(4) . . ?
C34 C33 H33A 108.9 . . ?
C34 C33 H33B 108.9 . . ?
C33 C34 H34A 108.8 . . ?
C33 C34 H34B 108.8 . . ?
H34A C34 H34B 107.7 . . ?
C35 C34 C33 113.9(4) . . ?
C35 C34 H34A 108.8 . . ?
C35 C34 H34B 108.8 . . ?
C34 C35 H35A 109.5 . . ?
C34 C35 H35B 109.5 . . ?
C34 C35 H35C 109.5 . . ?
H35A C35 H35B 109.5 . . ?
H35A C35 H35C 109.5 . . ?
H35B C35 H35C 109.5 . . ?
H36A C36 H36B 107.3 . . ?
C37 C36 H36A 108.1 . . ?
C37 C36 H36B 108.1 . . ?
N6 C36 H36A 108.1 . . ?
N6 C36 H36B 108.1 . . ?
N6 C36 C37 116.8(3) . . ?
C38 C37 C36 129.4(3) . . ?
C38 C37 N7 107.2(3) . . ?
N7 C37 C36 123.3(3) . . ?
C37 C38 H38 125.9 . . ?
C37 C38 C39 108.1(4) . . ?
C39 C38 H38 125.9 . . ?
C38 C39 H39 126.3 . . ?
C40 C39 C38 107.5(3) . . ?
C40 C39 H39 126.3 . . ?
C39 C40 H40 125.7 . . ?
C39 C40 N7 108.6(4) . . ?
N7 C40 H40 125.7 . . ?
H41A C41 H41B 107.6 . . ?
C42 C41 H41A 108.6 . . ?
C42 C41 H41B 108.6 . . ?
N7 C41 H41A 108.6 . . ?
N7 C41 H41B 108.6 . . ?
N7 C41 C42 114.5(3) . . ?
C41 C42 H42A 108.5 . . ?
C41 C42 H42B 108.5 . . ?
H42A C42 H42B 107.5 . . ?
N8 C42 C41 114.9(3) . . ?
N8 C42 H42A 108.5 . . ?
N8 C42 H42B 108.5 . . ?
H43A C43 H43B 109.5 . . ?
H43A C43 H43C 109.5 . . ?
H43B C43 H43C 109.5 . . ?
N8 C43 H43A 109.5 . . ?
N8 C43 H43B 109.5 . . ?
N8 C43 H43C 109.5 . . ?
H44A C44 H44B 109.5 . . ?
H44A C44 H44C 109.5 . . ?
H44B C44 H44C 109.5 . . ?
N8 C44 H44A 109.5 . . ?
N8 C44 H44B 109.5 . . ?
N8 C44 H44C 109.5 . . ?
N1 Mg1 N2 86.37(10) . . ?
N1 Mg1 N4 111.19(10) . . ?
N1 Mg1 N6 109.04(10) . . ?
N2 Mg1 N4 122.21(10) . . ?
N6 Mg1 N2 95.64(9) . . ?
N6 Mg1 N4 125.24(10) . . ?
N2 Mg2 N6 96.24(9) . . ?
N2 Mg2 N8 127.51(10) . . ?
N5 Mg2 N2 107.56(10) . . ?
N5 Mg2 N6 86.27(10) . . ?
N5 Mg2 N8 111.36(10) . . ?
N6 Mg2 N8 119.76(10) . . ?
C1 N1 Mg1 108.37(18) . . ?
C8 N1 C1 105.4(2) . . ?
C8 N1 Mg1 138.4(2) . . ?
C9 N2 Mg1 106.03(17) . . ?
C9 N2 Mg2 122.63(17) . . ?
C14 N2 C9 109.6(2) . . ?
C14 N2 Mg1 120.59(18) . . ?
C14 N2 Mg2 112.55(17) . . ?
Mg2 N2 Mg1 83.97(9) . . ?
C15 N3 C18 109.9(3) . . ?
C15 N3 C19 127.0(3) . . ?
C18 N3 C19 122.8(3) . . ?
C20 N4 C21 110.8(3) . . ?
C20 N4 Mg1 117.05(19) . . ?
C21 N4 Mg1 104.52(19) . . ?
C22 N4 C20 108.7(3) . . ?
C22 N4 C21 107.2(3) . . ?
C22 N4 Mg1 108.1(2) . . ?
C23 N5 Mg2 108.88(18) . . ?
C30 N5 C23 105.5(2) . . ?
C30 N5 Mg2 139.75(19) . . ?
C31 N6 Mg1 123.13(17) . . ?
C31 N6 Mg2 105.79(17) . . ?
C36 N6 C31 109.9(2) . . ?
C36 N6 Mg1 111.27(17) . . ?
C36 N6 Mg2 121.29(18) . . ?
Mg1 N6 Mg2 84.13(9) . . ?
C37 N7 C40 108.7(3) . . ?
C37 N7 C41 127.3(3) . . ?
C40 N7 C41 123.8(3) . . ?
C42 N8 C44 111.1(3) . . ?
C42 N8 Mg2 118.79(19) . . ?
C43 N8 C42 108.6(3) . . ?
C43 N8 C44 106.7(3) . . ?
C43 N8 Mg2 106.6(2) . . ?
C44 N8 Mg2 104.35(19) . . ?
C32 C33A H33C 108.6 . . ?
C32 C33A H33D 108.6 . . ?
H33C C33A H33D 107.6 . . ?
C34A C33A C32 114.7(12) . . ?
C34A C33A H33C 108.6 . . ?
C34A C33A H33D 108.6 . . ?
C33A C34A H34C 108.0 . . ?
C33A C34A H34D 108.0 . . ?
H34C C34A H34D 107.2 . . ?
C35A C34A C33A 117.2(16) . . ?
C35A C34A H34C 108.0 . . ?
C35A C34A H34D 108.0 . . ?
C34A C35A H35D 109.5 . . ?
C34A C35A H35E 109.5 . . ?
C34A C35A H35F 109.5 . . ?
H35D C35A H35E 109.5 . . ?
H35D C35A H35F 109.5 . . ?
H35E C35A H35F 109.5 . . ?

loop_
_geom_bond_atom_site_label_1
_geom_bond_atom_site_label_2
_geom_bond_distance
_geom_bond_site_symmetry_2
_geom_bond_publ_flag
C1 C2 1.378(4) . ?
C1 C9 1.512(4) . ?
C1 Mg1 2.785(3) . ?
C1 N1 1.383(4) . ?
C2 H2 0.9400 . ?
C2 C3 1.413(4) . ?
C3 C4 1.400(4) . ?
C3 C8 1.418(4) . ?
C4 H4 0.9400 . ?
C4 C5 1.373(5) . ?
C5 H5 0.9400 . ?
C5 C6 1.389(5) . ?
C6 H6 0.9400 . ?
C6 C7 1.377(5) . ?
C7 H7 0.9400 . ?
C7 C8 1.390(4) . ?
C8 N1 1.381(4) . ?
C9 H9 0.9900 . ?
C9 C10 1.533(4) . ?
C9 N2 1.491(3) . ?
C10 H10A 0.9800 . ?
C10 H10B 0.9800 . ?
C10 C11 1.525(4) . ?
C11 H11A 0.9800 . ?
C11 H11B 0.9800 . ?
C11 C12 1.520(5) . ?
C12 H12A 0.9800 . ?
C12 H12B 0.9800 . ?
C12 C13 1.463(5) . ?
C13 H13A 0.9700 . ?
C13 H13B 0.9700 . ?
C13 H13C 0.9700 . ?
C14 H14A 0.9800 . ?
C14 H14B 0.9800 . ?
C14 C15 1.490(4) . ?
C14 N2 1.485(4) . ?
C15 C16 1.374(4) . ?
C15 N3 1.370(4) . ?
C16 H16 0.9400 . ?
C16 C17 1.410(5) . ?
C17 H17 0.9400 . ?
C17 C18 1.353(5) . ?
C18 H18 0.9400 . ?
C18 N3 1.379(4) . ?
C19 H19A 0.9800 . ?
C19 H19B 0.9800 . ?
C19 C20 1.507(5) . ?
C19 N3 1.450(4) . ?
C20 H20A 0.9800 . ?
C20 H20B 0.9800 . ?
C20 N4 1.488(4) . ?
C21 H21A 0.9700 . ?
C21 H21B 0.9700 . ?
C21 H21C 0.9700 . ?
C21 N4 1.494(4) . ?
C22 H22A 0.9700 . ?
C22 H22B 0.9700 . ?
C22 H22C 0.9700 . ?
C22 N4 1.486(4) . ?
C23 C24 1.379(4) . ?
C23 C31 1.500(4) . ?
C23 Mg2 2.794(3) . ?
C23 N5 1.387(3) . ?
C24 H24 0.9400 . ?
C24 C25 1.423(4) . ?
C25 C26 1.403(4) . ?
C25 C30 1.414(4) . ?
C26 H26 0.9400 . ?
C26 C27 1.367(5) . ?
C27 H27 0.9400 . ?
C27 C28 1.392(5) . ?
C28 H28 0.9400 . ?
C28 C29 1.384(5) . ?
C29 H29 0.9400 . ?
C29 C30 1.390(4) . ?
C30 N5 1.379(4) . ?
C31 H31 0.9900 . ?
C31 C32 1.536(4) . ?
C31 N6 1.497(3) . ?
C32 H32A 0.9800 . ?
C32 H32B 0.9800 . ?
C32 H32C 0.9800 . ?
C32 H32D 0.9800 . ?
C32 C33 1.526(5) . ?
C32 C33A 1.526(9) . ?
C33 H33A 0.9800 . ?
C33 H33B 0.9800 . ?
C33 C34 1.507(6) . ?
C34 H34A 0.9800 . ?
C34 H34B 0.9800 . ?
C34 C35 1.496(6) . ?
C35 H35A 0.9700 . ?
C35 H35B 0.9700 . ?
C35 H35C 0.9700 . ?
C36 H36A 0.9800 . ?
C36 H36B 0.9800 . ?
C36 C37 1.493(4) . ?
C36 N6 1.484(4) . ?
C37 C38 1.374(4) . ?
C37 N7 1.374(4) . ?
C38 H38 0.9400 . ?
C38 C39 1.405(6) . ?
C39 H39 0.9400 . ?
C39 C40 1.351(6) . ?
C40 H40 0.9400 . ?
C40 N7 1.380(4) . ?
C41 H41A 0.9800 . ?
C41 H41B 0.9800 . ?
C41 C42 1.509(5) . ?
C41 N7 1.457(4) . ?
C42 H42A 0.9800 . ?
C42 H42B 0.9800 . ?
C42 N8 1.483(4) . ?
C43 H43A 0.9700 . ?
C43 H43B 0.9700 . ?
C43 H43C 0.9700 . ?
C43 N8 1.482(4) . ?
C44 H44A 0.9700 . ?
C44 H44B 0.9700 . ?
C44 H44C 0.9700 . ?
C44 N8 1.492(4) . ?
Mg1 N1 2.020(2) . ?
Mg1 N2 2.107(2) . ?
Mg1 N4 2.133(3) . ?
Mg1 N6 2.086(2) . ?
Mg2 N2 2.079(2) . ?
Mg2 N5 2.017(2) . ?
Mg2 N6 2.094(2) . ?
Mg2 N8 2.126(3) . ?
C33A H33C 0.9800 . ?
C33A H33D 0.9800 . ?
C33A C34A 1.500(10) . ?
C34A H34C 0.9800 . ?
C34A H34D 0.9800 . ?
C34A C35A 1.496(10) . ?
C35A H35D 0.9700 . ?
C35A H35E 0.9700 . ?
C35A H35F 0.9700 . ?

loop_
_geom_torsion_atom_site_label_1
_geom_torsion_atom_site_label_2
_geom_torsion_atom_site_label_3
_geom_torsion_atom_site_label_4
_geom_torsion
_geom_torsion_site_symmetry_1
_geom_torsion_site_symmetry_2
_geom_torsion_site_symmetry_3
_geom_torsion_site_symmetry_4
_geom_torsion_publ_flag
C1 C2 C3 C4 -178.3(3) . . . . ?
C1 C2 C3 C8 0.0(3) . . . . ?
C1 C9 C10 C11 85.0(3) . . . . ?
C1 C9 N2 C14 -159.7(2) . . . . ?
C1 C9 N2 Mg1 -28.1(2) . . . . ?
C1 C9 N2 Mg2 65.0(3) . . . . ?
C2 C1 C9 C10 -17.8(4) . . . . ?
C2 C1 C9 N2 -143.6(3) . . . . ?
C2 C1 N1 C8 0.1(3) . . . . ?
C2 C1 N1 Mg1 155.5(2) . . . . ?
C2 C3 C4 C5 -180.0(3) . . . . ?
C2 C3 C8 C7 180.0(3) . . . . ?
C2 C3 C8 N1 0.0(3) . . . . ?
C3 C4 C5 C6 -1.0(5) . . . . ?
C3 C8 N1 C1 -0.1(3) . . . . ?
C3 C8 N1 Mg1 -143.5(2) . . . . ?
C4 C3 C8 C7 -1.3(4) . . . . ?
C4 C3 C8 N1 178.7(3) . . . . ?
C4 C5 C6 C7 -0.4(6) . . . . ?
C5 C6 C7 C8 0.9(5) . . . . ?
C6 C7 C8 C3 0.0(5) . . . . ?
C6 C7 C8 N1 179.9(3) . . . . ?
C7 C8 N1 C1 180.0(3) . . . . ?
C7 C8 N1 Mg1 36.6(5) . . . . ?
C8 C3 C4 C5 1.8(5) . . . . ?
C9 C1 C2 C3 -177.9(3) . . . . ?
C9 C1 N1 C8 178.2(2) . . . . ?
C9 C1 N1 Mg1 -26.5(3) . . . . ?
C9 C10 C11 C12 -172.6(3) . . . . ?
C10 C9 N2 C14 74.7(3) . . . . ?
C10 C9 N2 Mg1 -153.7(2) . . . . ?
C10 C9 N2 Mg2 -60.6(3) . . . . ?
C10 C11 C12 C13 -65.7(5) . . . . ?
C14 C15 C16 C17 -176.4(3) . . . . ?
C14 C15 N3 C18 176.4(3) . . . . ?
C14 C15 N3 C19 -10.0(5) . . . . ?
C15 C14 N2 C9 73.2(3) . . . . ?
C15 C14 N2 Mg1 -50.2(3) . . . . ?
C15 C14 N2 Mg2 -146.7(2) . . . . ?
C15 C16 C17 C18 0.4(5) . . . . ?
C16 C15 N3 C18 -0.3(4) . . . . ?
C16 C15 N3 C19 173.3(3) . . . . ?
C16 C17 C18 N3 -0.6(5) . . . . ?
C17 C18 N3 C15 0.5(4) . . . . ?
C17 C18 N3 C19 -173.4(3) . . . . ?
C19 C20 N4 C21 -83.3(3) . . . . ?
C19 C20 N4 C22 159.2(3) . . . . ?
C19 C20 N4 Mg1 36.5(3) . . . . ?
C20 C19 N3 C15 -112.3(4) . . . . ?
C20 C19 N3 C18 60.5(4) . . . . ?
C23 C24 C25 C26 178.0(3) . . . . ?
C23 C24 C25 C30 -0.6(3) . . . . ?
C23 C31 C32 C33 -88.1(4) . . . . ?
C23 C31 C32 C33A -72.5(13) . . . . ?
C23 C31 N6 C36 162.7(2) . . . . ?
C23 C31 N6 Mg1 -63.1(3) . . . . ?
C23 C31 N6 Mg2 30.2(2) . . . . ?
C24 C23 C31 C32 18.2(4) . . . . ?
C24 C23 C31 N6 144.1(3) . . . . ?
C24 C23 N5 C30 -0.2(3) . . . . ?
C24 C23 N5 Mg2 -158.9(2) . . . . ?
C24 C25 C26 C27 -177.7(3) . . . . ?
C24 C25 C30 C29 178.6(3) . . . . ?
C24 C25 C30 N5 0.5(3) . . . . ?
C25 C26 C27 C28 -1.2(5) . . . . ?
C25 C30 N5 C23 -0.2(3) . . . . ?
C25 C30 N5 Mg2 147.8(2) . . . . ?
C26 C25 C30 C29 -0.2(4) . . . . ?
C26 C25 C30 N5 -178.3(3) . . . . ?
C26 C27 C28 C29 1.1(5) . . . . ?
C27 C28 C29 C30 -0.5(5) . . . . ?
C28 C29 C30 C25 0.0(5) . . . . ?
C28 C29 C30 N5 177.8(3) . . . . ?
C29 C30 N5 C23 -178.2(3) . . . . ?
C29 C30 N5 Mg2 -30.2(5) . . . . ?
C30 C25 C26 C27 0.7(5) . . . . ?
C31 C23 C24 C25 179.7(3) . . . . ?
C31 C23 N5 C30 -179.5(2) . . . . ?
C31 C23 N5 Mg2 21.7(3) . . . . ?
C31 C32 C33 C34 -169.3(4) . . . . ?
C31 C32 C33A C34A 170.3(16) . . . . ?
C32 C31 N6 C36 -71.7(3) . . . . ?
C32 C31 N6 Mg1 62.5(3) . . . . ?
C32 C31 N6 Mg2 155.76(19) . . . . ?
C32 C33 C34 C35 -59.0(6) . . . . ?
C32 C33A C34A C35A 50(3) . . . . ?
C36 C37 C38 C39 175.6(4) . . . . ?
C36 C37 N7 C40 -175.8(3) . . . . ?
C36 C37 N7 C41 9.5(5) . . . . ?
C37 C36 N6 C31 -70.0(3) . . . . ?
C37 C36 N6 Mg1 150.2(2) . . . . ?
C37 C36 N6 Mg2 54.0(3) . . . . ?
C37 C38 C39 C40 -0.6(5) . . . . ?
C38 C37 N7 C40 -0.5(4) . . . . ?
C38 C37 N7 C41 -175.1(3) . . . . ?
C38 C39 C40 N7 0.3(5) . . . . ?
C39 C40 N7 C37 0.1(5) . . . . ?
C39 C40 N7 C41 175.0(3) . . . . ?
C41 C42 N8 C43 -158.8(3) . . . . ?
C41 C42 N8 C44 84.2(3) . . . . ?
C41 C42 N8 Mg2 -36.8(4) . . . . ?
C42 C41 N7 C37 110.4(4) . . . . ?
C42 C41 N7 C40 -63.5(4) . . . . ?
Mg1 C1 C2 C3 32.6(5) . . . . ?
Mg1 C1 C9 C10 146.3(2) . . . . ?
Mg1 C1 C9 N2 20.47(18) . . . . ?
Mg1 C1 N1 C8 -155.3(3) . . . . ?
Mg2 C23 C24 C25 -28.2(5) . . . . ?
Mg2 C23 C31 C32 -147.7(2) . . . . ?
Mg2 C23 C31 N6 -21.74(18) . . . . ?
Mg2 C23 N5 C30 158.7(3) . . . . ?
N1 C1 C2 C3 -0.1(3) . . . . ?
N1 C1 C9 C10 164.6(2) . . . . ?
N1 C1 C9 N2 38.7(3) . . . . ?
N2 C9 C10 C11 -150.5(3) . . . . ?
N2 C14 C15 C16 -97.0(4) . . . . ?
N2 C14 C15 N3 87.2(4) . . . . ?
N3 C15 C16 C17 -0.1(4) . . . . ?
N3 C19 C20 N4 59.7(4) . . . . ?
N5 C23 C24 C25 0.5(3) . . . . ?
N5 C23 C31 C32 -162.6(2) . . . . ?
N5 C23 C31 N6 -36.7(3) . . . . ?
N6 C31 C32 C33 147.3(3) . . . . ?
N6 C31 C32 C33A 162.9(13) . . . . ?
N6 C36 C37 C38 98.5(4) . . . . ?
N6 C36 C37 N7 -87.3(4) . . . . ?
N7 C37 C38 C39 0.6(4) . . . . ?
N7 C41 C42 N8 -60.7(4) . . . . ?
